data_4329276
loop_
_publ_author_name
'George J. Sopasis'
'Angelos B. Canaj'
'Aggelos Philippidis'
'Milosz Siczek'
'Tadeusz Lis'
'James R. O'Brien'
'Manolis M. Antonakis'
'Spiros A. Pergantis'
'Constantinos J. Milios'

_publ_section_title
;
 Heptanuclear Heterometallic [Cu6Ln] Clusters: Trapping Lanthanides into
 Copper Cages with Artificial Amino Acids
;
_journal_name_full 'Inorganic Chemistry'
_journal_page_first 5911
_journal_page_last 5918
_journal_paper_doi 10.1021/ic300538q
_journal_volume 51
_journal_year 2012
_chemical_formula_moiety 'C30 H60 Cu6 Dy N9 O30, 1.5(C4 H10 O), 3(C H4 O)'
_chemical_formula_sum 'C39 H87 Cu6 Dy N9 O34.5'
_chemical_formula_weight 1777.92
_chemical_name_systematic
; 
 ? 
;
_space_group_IT_number 176
_symmetry_cell_setting hexagonal
_symmetry_space_group_name_Hall '-P 6c'
_symmetry_space_group_name_H-M 'P 63/m'
_atom_sites_solution_hydrogens geom
_atom_sites_solution_primary direct
_atom_sites_solution_secondary difmap
_audit_creation_method SHELXL-97
_cell_angle_alpha 90.00
_cell_angle_beta 90.00
_cell_angle_gamma 120.00
_cell_formula_units_Z 2
_cell_length_a 20.116(5)
_cell_length_b 20.116(5)
_cell_length_c 13.338(5)
_cell_measurement_reflns_used 15628
_cell_measurement_temperature 120(2)
_cell_measurement_theta_max 31.56
_cell_measurement_theta_min 2.54
_cell_volume 4674(2)
_computing_cell_refinement 'CrysAlis CCD, Oxford Diffraction Ltd.'
_computing_data_collection 'CrysAlis RED, Oxford Diffraction Ltd.'
_computing_data_reduction 'CrysAlis RED, Oxford Diffraction Ltd.'
_computing_structure_refinement 'SHELXL-97 (Sheldrick, 2008)'
_computing_structure_solution 'SHELXS-97 (Sheldrick, 2008)'
_diffrn_ambient_temperature 120(2)
_diffrn_measured_fraction_theta_full 0.999
_diffrn_measured_fraction_theta_max 0.999
_diffrn_measurement_device_type 'Xcalibur PX with Onyx CCD'
_diffrn_measurement_method '/f and /w'
_diffrn_radiation_monochromator graphite
_diffrn_radiation_source 'fine-focus sealed tube'
_diffrn_radiation_type MoK\a
_diffrn_radiation_wavelength 0.71073
_diffrn_reflns_av_R_equivalents 0.0576
_diffrn_reflns_av_sigmaI/netI 0.0376
_diffrn_reflns_limit_h_max 29
_diffrn_reflns_limit_h_min -28
_diffrn_reflns_limit_k_max 29
_diffrn_reflns_limit_k_min -29
_diffrn_reflns_limit_l_max 16
_diffrn_reflns_limit_l_min -19
_diffrn_reflns_number 49635
_diffrn_reflns_theta_full 26.50
_diffrn_reflns_theta_max 31.56
_diffrn_reflns_theta_min 2.54
_exptl_absorpt_coefficient_mu 2.194
_exptl_absorpt_correction_T_max 0.724
_exptl_absorpt_correction_T_min 0.507
_exptl_absorpt_correction_type analytical
_exptl_absorpt_process_details
;
CrysAlis RED, Oxford Diffraction Ltd.,
Version 1.171.32.5
Analytical numeric absorption correction using a 
multifaceted crystal model based on expressions
 derived by R.C. Clark & J.S. Reid.
(Clark, R. C. & Reid, J. S. (1995). Acta Cryst. A51, 887-897)
;
_exptl_crystal_colour blue
_exptl_crystal_density_diffrn 1.263
_exptl_crystal_description block
_exptl_crystal_F_000 1800
_exptl_crystal_size_max 0.40
_exptl_crystal_size_mid 0.20
_exptl_crystal_size_min 0.20
_refine_diff_density_max 2.18
_refine_diff_density_min -0.928
_refine_diff_density_rms 0.135
_refine_ls_extinction_method none
_refine_ls_goodness_of_fit_ref 1.110
_refine_ls_hydrogen_treatment constr
_refine_ls_matrix_type full
_refine_ls_number_parameters 197
_refine_ls_number_reflns 5421
_refine_ls_number_restraints 2
_refine_ls_restrained_S_all 1.110
_refine_ls_R_factor_all 0.0689
_refine_ls_R_factor_gt 0.0474
_refine_ls_shift/su_max 0.001
_refine_ls_shift/su_mean 0.000
_refine_ls_structure_factor_coef Fsqd
_refine_ls_weighting_details 'calc w=1/[\s^2^(Fo^2^)+(0.0727P)^2^+7.2700P] where P=(Fo^2^+2Fc^2^)/3'
_refine_ls_weighting_scheme calc
_refine_ls_wR_factor_gt 0.1360
_refine_ls_wR_factor_ref 0.1442
_reflns_number_gt 4186
_reflns_number_total 5421
_reflns_threshold_expression >2sigma(I)
_cod_data_source_file ic300538q_si_001_08.cif
_cod_data_source_block gis393a
_cod_original_formula_sum 'C39 H87 Cu6 Dy N9 O34.50'
_cod_database_code 4329276

loop_
_symmetry_equiv_pos_as_xyz
'x, y, z'
'-y, x-y, z'
'-x+y, -x, z'
'-x, -y, z+1/2'
'y, -x+y, z+1/2'
'x-y, x, z+1/2'
'-x, -y, -z'
'y, -x+y, -z'
'x-y, x, -z'
'x, y, -z-1/2'
'-y, x-y, -z-1/2'
'-x+y, -x, -z-1/2'

loop_
_atom_site_label
_atom_site_type_symbol
_atom_site_fract_x
_atom_site_fract_y
_atom_site_fract_z
_atom_site_U_iso_or_equiv
_atom_site_adp_type
_atom_site_occupancy
_atom_site_symmetry_multiplicity
_atom_site_calc_flag
_atom_site_refinement_flags
_atom_site_disorder_assembly
_atom_site_disorder_group
Dy Dy 0.6667 0.3333 0.7500 0.01858(10) Uani 1 6 d S . .
Cu Cu 0.83162(2) 0.46988(3) 0.86719(3) 0.02336(12) Uani 1 1 d . . .
O1 O 0.77226(19) 0.46234(19) 0.7500 0.0208(6) Uani 1 2 d S . .
H1 H 0.7551 0.5012 0.7500 0.025 Uiso 1 2 calc SR . .
O11 O 0.76215(14) 0.35699(14) 0.87834(17) 0.0227(5) Uani 1 1 d . . .
O21 O 0.74057(19) 0.25251(17) 0.9642(2) 0.0417(8) Uani 1 1 d . . .
N11 N 0.88900(19) 0.4527(2) 0.9748(2) 0.0321(7) Uani 1 1 d . A .
H11A H 0.9344 0.4593 0.9492 0.039 Uiso 1 1 calc R . .
H11B H 0.9007 0.4886 1.0245 0.039 Uiso 1 1 calc R . .
C11 C 0.7774(2) 0.3220(2) 0.9481(3) 0.0317(8) Uani 1 1 d . A .
C21 C 0.8442(3) 0.3739(3) 1.0192(3) 0.0463(12) Uani 1 1 d . . .
C31 C 0.8881(12) 0.3392(14) 1.0525(13) 0.054(5) Uani 0.50 1 d P A 1
H31A H 0.9246 0.3715 1.1042 0.081 Uiso 0.50 1 calc PR A 1
H31B H 0.9162 0.3343 0.9956 0.081 Uiso 0.50 1 calc PR A 1
H31C H 0.8534 0.2882 1.0803 0.081 Uiso 0.50 1 calc PR A 1
C311 C 0.9052(14) 0.3410(17) 1.0141(14) 0.065(6) Uani 0.50 1 d P A 2
H31D H 0.9504 0.3736 1.0551 0.098 Uiso 0.50 1 calc PR A 2
H31E H 0.9211 0.3417 0.9445 0.098 Uiso 0.50 1 calc PR A 2
H31F H 0.8801 0.2883 1.0397 0.098 Uiso 0.50 1 calc PR A 2
C41 C 0.7988(11) 0.3869(11) 1.1188(13) 0.042(3) Uani 0.50 1 d P A 3
H41A H 0.7627 0.3370 1.1481 0.062 Uiso 0.50 1 calc PR A 3
H41B H 0.7708 0.4124 1.0962 0.062 Uiso 0.50 1 calc PR A 3
H41C H 0.8369 0.4188 1.1693 0.062 Uiso 0.50 1 calc PR A 3
C411 C 0.8165(12) 0.3703(12) 1.1142(14) 0.055(5) Uani 0.50 1 d P A 4
H41D H 0.7823 0.3165 1.1327 0.083 Uiso 0.50 1 calc PR A 4
H41E H 0.7879 0.3979 1.1162 0.083 Uiso 0.50 1 calc PR A 4
H41F H 0.8594 0.3938 1.1616 0.083 Uiso 0.50 1 calc PR A 4
O12 O 0.91387(16) 0.57383(16) 0.8345(2) 0.0330(6) Uani 1 1 d . . .
C12 C 0.9358(3) 0.6052(3) 0.7500 0.0313(11) Uani 1 2 d S . .
C22 C 0.9960(4) 0.6899(4) 0.7500 0.0477(16) Uani 1 2 d S . .
H22A H 0.9894 0.7142 0.8010 0.072 Uiso 1 1 d R . .
H22C H 1.0478 0.6976 0.7500 0.072 Uiso 1 2 d SR . .
O13 O 0.9100(2) 0.4177(2) 0.7500 0.0294(8) Uani 1 2 d S . .
N13 N 0.9810(3) 0.4555(3) 0.7500 0.0329(10) Uani 1 2 d S . .
O23 O 1.0109(7) 0.4647(7) 0.8417(9) 0.040(2) Uani 0.50 1 d P . .
O33 O 1.0240(8) 0.4882(9) 0.8149(11) 0.052(3) Uani 0.50 1 d P . .
O1M O 0.7393(4) 0.5756(4) 0.7757(5) 0.047(2) Uani 0.50 1 d P B -5
H1M H 0.6899 0.5484 0.7577 0.070 Uiso 0.50 1 d PR B -5
C1M C 0.7777(8) 0.6466(7) 0.771(7) 0.11(2) Uani 0.50 1 d P B -5
H1M1 H 0.7526 0.6654 0.7251 0.164 Uiso 0.50 1 calc PR B -5
H1M2 H 0.8292 0.6620 0.7456 0.164 Uiso 0.50 1 calc PR B -5
H1M3 H 0.7817 0.6685 0.8376 0.164 Uiso 0.50 1 calc PR B -5
O1E O 0.7521(8) 0.0924(7) 0.2500 0.075(4) Uani 0.50 2 d SPD . 2
C1E C 0.7476(8) 0.1264(8) 0.1706(15) 0.123(9) Uani 0.50 1 d PD . 2
H1E1 H 0.7843 0.1821 0.1768 0.147 Uiso 0.50 1 calc PR . 2
H1E2 H 0.6954 0.1195 0.1666 0.147 Uiso 0.50 1 calc PR . 2
C2E C 0.7637(13) 0.0984(11) 0.0766(15) 0.145(11) Uani 0.50 1 d PD . 2
H2E1 H 0.7353 0.1049 0.0214 0.218 Uiso 0.50 1 calc PR . 2
H2E2 H 0.7476 0.0439 0.0837 0.218 Uiso 0.50 1 calc PR . 2
H2E3 H 0.8188 0.1277 0.0624 0.218 Uiso 0.50 1 calc PR . 2

loop_
_atom_site_aniso_label
_atom_site_aniso_U_11
_atom_site_aniso_U_22
_atom_site_aniso_U_33
_atom_site_aniso_U_23
_atom_site_aniso_U_13
_atom_site_aniso_U_12
Dy 0.02117(13) 0.02117(13) 0.01340(16) 0.000 0.000 0.01059(7)
Cu 0.0209(2) 0.0250(2) 0.0196(2) -0.00427(15) -0.00348(15) 0.00807(17)
O1 0.0215(16) 0.0212(16) 0.0203(15) 0.000 0.000 0.0112(13)
O11 0.0234(12) 0.0240(12) 0.0193(11) -0.0018(9) -0.0049(9) 0.0107(10)
O21 0.0500(18) 0.0301(14) 0.0383(16) 0.0049(12) -0.0219(14) 0.0149(14)
N11 0.0295(16) 0.0353(17) 0.0239(15) -0.0060(13) -0.0090(12) 0.0103(14)
C11 0.0313(19) 0.0328(19) 0.0252(17) 0.0004(14) -0.0126(15) 0.0116(16)
C21 0.047(3) 0.039(2) 0.036(2) 0.0012(18) -0.026(2) 0.009(2)
C31 0.042(10) 0.048(7) 0.059(10) 0.014(8) -0.029(7) 0.013(7)
C311 0.042(9) 0.070(9) 0.076(14) 0.014(12) -0.024(9) 0.022(8)
C41 0.039(7) 0.047(8) 0.017(4) -0.003(5) 0.000(4) 0.005(5)
C411 0.065(12) 0.056(9) 0.021(5) -0.014(5) -0.007(6) 0.012(7)
O12 0.0262(13) 0.0293(14) 0.0340(15) -0.0060(11) -0.0025(11) 0.0069(11)
C12 0.021(2) 0.024(2) 0.046(3) 0.000 0.000 0.009(2)
C22 0.038(3) 0.027(3) 0.061(4) 0.000 0.000 0.003(3)
O13 0.0153(16) 0.031(2) 0.0316(19) 0.000 0.000 0.0042(14)
N13 0.027(2) 0.033(2) 0.041(3) 0.000 0.000 0.016(2)
O23 0.025(5) 0.055(7) 0.033(5) -0.010(4) -0.011(4) 0.015(5)
O33 0.031(5) 0.062(8) 0.049(8) -0.006(5) -0.007(5) 0.012(5)
O1M 0.039(3) 0.038(3) 0.069(7) -0.010(3) -0.010(3) 0.024(3)
C1M 0.074(8) 0.049(6) 0.21(7) -0.007(14) 0.03(2) 0.032(6)
O1E 0.060(8) 0.048(7) 0.122(12) 0.000 0.000 0.031(6)
C1E 0.040(6) 0.039(7) 0.28(3) 0.065(11) -0.004(11) 0.013(5)
C2E 0.14(2) 0.091(14) 0.18(2) 0.060(15) -0.062(18) 0.044(13)

loop_
_atom_type_symbol
_atom_type_description
_atom_type_scat_dispersion_real
_atom_type_scat_dispersion_imag
_atom_type_scat_source
C C 0.0033 0.0016 'International Tables Vol C Tables 4.2.6.8 and 6.1.1.4'
H H 0.0000 0.0000 'International Tables Vol C Tables 4.2.6.8 and 6.1.1.4'
N N 0.0061 0.0033 'International Tables Vol C Tables 4.2.6.8 and 6.1.1.4'
O O 0.0106 0.0060 'International Tables Vol C Tables 4.2.6.8 and 6.1.1.4'
Cu Cu 0.3201 1.2651 'International Tables Vol C Tables 4.2.6.8 and 6.1.1.4'
Dy Dy -0.1892 4.4098 'International Tables Vol C Tables 4.2.6.8 and 6.1.1.4'

loop_
_geom_angle_atom_site_label_1
_geom_angle_atom_site_label_2
_geom_angle_atom_site_label_3
_geom_angle
_geom_angle_site_symmetry_1
_geom_angle_site_symmetry_3
O1 Dy O1 120.000(1) 3_665 .
O1 Dy O1 119.999(1) 3_665 2_655
O1 Dy O1 120.0 . 2_655
O1 Dy O11 71.80(8) 3_665 .
O1 Dy O11 66.59(8) . .
O1 Dy O11 135.21(6) 2_655 .
O1 Dy O11 71.80(8) 3_665 10_557
O1 Dy O11 66.59(8) . 10_557
O1 Dy O11 135.20(6) 2_655 10_557
O11 Dy O11 89.31(12) . 10_557
O1 Dy O11 66.59(8) 3_665 12_667
O1 Dy O11 135.21(6) . 12_667
O1 Dy O11 71.80(8) 2_655 12_667
O11 Dy O11 138.33(5) . 12_667
O11 Dy O11 76.05(9) 10_557 12_667
O1 Dy O11 66.59(8) 3_665 3_665
O1 Dy O11 135.21(6) . 3_665
O1 Dy O11 71.80(8) 2_655 3_665
O11 Dy O11 76.05(9) . 3_665
O11 Dy O11 138.33(5) 10_557 3_665
O11 Dy O11 89.31(12) 12_667 3_665
O1 Dy O11 135.21(6) 3_665 11_657
O1 Dy O11 71.80(8) . 11_657
O1 Dy O11 66.59(8) 2_655 11_657
O11 Dy O11 138.33(5) . 11_657
O11 Dy O11 76.06(9) 10_557 11_657
O11 Dy O11 76.06(9) 12_667 11_657
O11 Dy O11 138.33(5) 3_665 11_657
O1 Dy O11 135.21(6) 3_665 2_655
O1 Dy O11 71.80(8) . 2_655
O1 Dy O11 66.59(8) 2_655 2_655
O11 Dy O11 76.06(9) . 2_655
O11 Dy O11 138.33(5) 10_557 2_655
O11 Dy O11 138.33(5) 12_667 2_655
O11 Dy O11 76.06(9) 3_665 2_655
O11 Dy O11 89.31(12) 11_657 2_655
O1 Dy Cu 99.73(7) 3_665 10_557
O1 Dy Cu 32.61(4) . 10_557
O1 Dy Cu 132.33(6) 2_655 10_557
O11 Dy Cu 79.17(6) . 10_557
O11 Dy Cu 34.39(6) 10_557 10_557
O11 Dy Cu 105.35(6) 12_667 10_557
O11 Dy Cu 154.44(6) 3_665 10_557
O11 Dy Cu 66.69(6) 11_657 10_557
O11 Dy Cu 103.99(6) 2_655 10_557
O1 Dy Cu 132.33(6) 3_665 11_657
O1 Dy Cu 99.73(7) . 11_657
O1 Dy Cu 32.61(4) 2_655 11_657
O11 Dy Cu 154.45(6) . 11_657
O11 Dy Cu 105.35(6) 10_557 11_657
O11 Dy Cu 66.70(6) 12_667 11_657
O11 Dy Cu 103.99(6) 3_665 11_657
O11 Dy Cu 34.39(6) 11_657 11_657
O11 Dy Cu 79.17(6) 2_655 11_657
Cu Dy Cu 101.045(16) 10_557 11_657
O1 Dy Cu 99.73(7) 3_665 .
O1 Dy Cu 32.61(4) . .
O1 Dy Cu 132.33(6) 2_655 .
O11 Dy Cu 34.39(6) . .
O11 Dy Cu 79.17(6) 10_557 .
O11 Dy Cu 154.44(6) 12_667 .
O11 Dy Cu 105.35(6) 3_665 .
O11 Dy Cu 103.99(6) 11_657 .
O11 Dy Cu 66.69(6) 2_655 .
Cu Dy Cu 53.93(3) 10_557 .
Cu Dy Cu 127.070(7) 11_657 .
O1 Cu O12 93.62(13) . .
O1 Cu N11 165.49(14) . .
O12 Cu N11 95.31(13) . .
O1 Cu O11 85.23(12) . .
O12 Cu O11 166.17(11) . .
N11 Cu O11 83.37(12) . .
O1 Cu O21 89.59(12) . 2_655
O12 Cu O21 104.54(12) . 2_655
N11 Cu O21 99.18(14) . 2_655
O11 Cu O21 89.24(11) . 2_655
O1 Cu Dy 42.06(10) . .
O12 Cu Dy 135.42(9) . .
N11 Cu Dy 127.10(10) . .
O11 Cu Dy 43.74(7) . .
O21 Cu Dy 83.70(7) 2_655 .
Cu O1 Cu 108.48(17) 10_557 .
Cu O1 Dy 105.33(11) 10_557 .
Cu O1 Dy 105.33(11) . .
Cu O1 H1 112.4 10_557 .
Cu O1 H1 112.4 . .
Dy O1 H1 112.4 . .
C11 O11 Cu 117.0(2) . .
C11 O11 Dy 141.1(2) . .
Cu O11 Dy 101.87(10) . .
C11 O21 Cu 123.1(2) . 3_665
C21 N11 Cu 112.1(2) . .
C21 N11 H11A 109.2 . .
Cu N11 H11A 109.2 . .
C21 N11 H11B 109.2 . .
Cu N11 H11B 109.2 . .
H11A N11 H11B 107.9 . .
O21 C11 O11 125.0(3) . .
O21 C11 C21 119.1(3) . .
O11 C11 C21 115.8(3) . .
C411 C21 C31 91.2(11) . .
C411 C21 N11 115.8(10) . .
C31 C21 N11 116.3(9) . .
C411 C21 C11 109.7(10) . .
C31 C21 C11 113.4(10) . .
N11 C21 C11 109.4(3) . .
C411 C21 C311 112.2(11) . .
N11 C21 C311 103.4(9) . .
C11 C21 C311 105.7(10) . .
C31 C21 C41 109.8(10) . .
N11 C21 C41 103.3(7) . .
C11 C21 C41 103.3(7) . .
C311 C21 C41 130.7(9) . .
C21 C31 H31A 109.5 . .
C21 C31 H31B 109.5 . .
C21 C31 H31C 109.5 . .
C21 C311 H31D 109.5 . .
C21 C311 H31E 109.5 . .
H31D C311 H31E 109.5 . .
C21 C311 H31F 109.5 . .
H31D C311 H31F 109.5 . .
H31E C311 H31F 109.5 . .
C21 C41 H41A 109.5 . .
C21 C41 H41B 109.5 . .
C21 C41 H41C 109.5 . .
C21 C411 H41D 109.5 . .
C21 C411 H41E 109.5 . .
C21 C411 H41F 109.5 . .
C12 O12 Cu 129.1(3) . .
O12 C12 O12 127.1(5) . 10_557
O12 C12 C22 116.5(3) . .
O12 C12 C22 116.5(3) 10_557 .
C12 C22 H22A 111.3 . .
C12 C22 H22C 111.7 . .
H22A C22 H22C 110.9 . .
O33 N13 O33 95.9(12) 10_557 .
O33 N13 O13 130.4(7) 10_557 .
O33 N13 O13 130.4(7) . .
O33 N13 O23 116.6(8) 10_557 .
O13 N13 O23 112.7(5) . .
O33 N13 O23 116.6(8) . 10_557
O13 N13 O23 112.7(5) . 10_557
O23 N13 O23 133.0(12) . 10_557
O33 O23 N13 61(3) . .
O23 O33 N13 96(3) . .
O23 O33 O33 131(3) . 10_557
C1M O1M H1M 123.3 . .
C1E O1E C1E 111(2) 10_556 .
O1E C1E C2E 114.1(13) . .
O1E C1E H1E1 108.7 . .
C2E C1E H1E1 108.7 . .
O1E C1E H1E2 108.7 . .
C2E C1E H1E2 108.7 . .
H1E1 C1E H1E2 107.6 . .
C1E C2E H2E1 109.5 . .
C1E C2E H2E2 109.5 . .
H2E1 C2E H2E2 109.5 . .
C1E C2E H2E3 109.5 . .
H2E1 C2E H2E3 109.5 . .
H2E2 C2E H2E3 109.5 . .

loop_
_geom_bond_atom_site_label_1
_geom_bond_atom_site_label_2
_geom_bond_distance
_geom_bond_site_symmetry_2
Dy O1 2.395(3) 3_665
Dy O1 2.395(3) .
Dy O1 2.395(3) 2_655
Dy O11 2.436(2) .
Dy O11 2.436(2) 10_557
Dy O11 2.436(2) 12_667
Dy O11 2.436(2) 3_665
Dy O11 2.436(2) 11_657
Dy O11 2.436(2) 2_655
Dy Cu 3.4473(8) 10_557
Dy Cu 3.4473(8) 11_657
Dy Cu 3.4473(8) .
Cu O1 1.926(2) .
Cu O12 1.960(3) .
Cu N11 1.978(3) .
Cu O11 1.990(3) .
Cu O21 2.300(3) 2_655
O1 Cu 1.926(2) 10_557
O1 H1 1.0000 .
O11 C11 1.293(4) .
O21 C11 1.229(5) .
O21 Cu 2.300(3) 3_665
N11 C21 1.499(6) .
N11 H11A 0.9200 .
N11 H11B 0.9200 .
C11 C21 1.547(5) .
C21 C411 1.372(19) .
C21 C31 1.44(2) .
C21 C311 1.66(3) .
C21 C41 1.704(16) .
C31 H31A 0.9800 .
C31 H31B 0.9800 .
C31 H31C 0.9800 .
C311 H31D 0.9800 .
C311 H31E 0.9800 .
C311 H31F 0.9800 .
C41 H41A 0.9800 .
C41 H41B 0.9800 .
C41 H41C 0.9800 .
C411 H41D 0.9800 .
C411 H41E 0.9800 .
C411 H41F 0.9800 .
O12 C12 1.260(4) .
C12 O12 1.260(4) 10_557
C12 C22 1.518(8) .
C22 H22A 0.8855 .
C22 H22C 0.9724 .
O13 N13 1.238(6) .
N13 O33 1.167(17) 10_557
N13 O33 1.167(17) .
N13 O23 1.334(13) .
N13 O23 1.334(12) 10_557
O23 O33 0.543(14) .
O33 O33 1.73(3) 10_557
O1M C1M 1.241(14) .
O1M H1M 0.8962 .
C1M H1M1 0.9800 .
C1M H1M2 0.9800 .
C1M H1M3 0.9800 .
O1E C1E 1.288(14) 10_556
O1E C1E 1.288(14) .
C1E C2E 1.476(17) .
C1E H1E1 0.9900 .
C1E H1E2 0.9900 .
C2E H2E1 0.9800 .
C2E H2E2 0.9800 .
C2E H2E3 0.9800 .
